data_1504156
loop_
_publ_author_name
'Schuler, Marie'
'Duvvuru, Deepti'
'Retailleau, Pascal'
'Betzer, Jean-Fran\,cois'
'Marinetti, Angela'

_publ_section_title
;
 New access to trisubstituted 3-pyrrolines under phosphine catalysis.
;
_journal_issue 19
_journal_name_full 'Organic letters'
_journal_page_first 4406
_journal_page_last 4409
_journal_paper_doi 10.1021/ol901758k
_journal_volume 11
_journal_year 2009
_chemical_formula_moiety 'C28 H26 N2 O7 S'
_chemical_formula_sum 'C28 H26 N2 O7 S'
_chemical_formula_weight 534.57
_chemical_name_systematic
; 
ethyl 5-(2-(4-nitrophenyl)-2-oxoethyl)-2-phenyl-1-tosyl-2,5-dihydro-1H-pyrrole
-3-carboxylate 
;
_space_group_IT_number 14
_symmetry_cell_setting monoclinic
_symmetry_space_group_name_Hall '-P 2ybc'
_symmetry_space_group_name_H-M 'P 1 21/c 1'
_atom_sites_solution_hydrogens difmap
_atom_sites_solution_primary direct
_atom_sites_solution_secondary difmap
_audit_creation_method SHELXL-97
_cell_angle_alpha 90.00
_cell_angle_beta 96.054(6)
_cell_angle_gamma 90.00
_cell_formula_units_Z 4
_cell_length_a 11.330(4)
_cell_length_b 10.825(4)
_cell_length_c 21.832(8)
_cell_measurement_reflns_used 5438
_cell_measurement_temperature 293(2)
_cell_measurement_theta_max 26.373
_cell_measurement_theta_min 0.998
_cell_volume 2662.7(17)
_computing_cell_refinement 'DENZO (Otwinowski & Minor, 1997); COLLECT (Nonius B.V., 1999)'
_computing_data_collection 'DENZO (Otwinowski & Minor, 1997); COLLECT (Nonius B.V., 1999)'
_computing_data_reduction 'SCALEPACK (Otwinowski & Minor, 1997)'
_computing_molecular_graphics 'PLATON (Spek, 2003)'
_computing_publication_material 'SHELXL97 (Sheldrick, 2008)'
_computing_structure_refinement 'SHELXL97 (Sheldrick, 2008); CRYSTALBUILDER (Welter, 2006)'
_computing_structure_solution 'SHELXS97 (Sheldrick, 2008)'
_diffrn_ambient_temperature 293(2)
_diffrn_measured_fraction_theta_full 0.995
_diffrn_measured_fraction_theta_max 0.995
_diffrn_measurement_device_type 'Nonius kappa-CCD diffractometer'
_diffrn_measurement_method 'phi and omega scans'
_diffrn_radiation_monochromator graphite
_diffrn_radiation_source 'fine-focus sealed tube'
_diffrn_radiation_type MoK\a
_diffrn_radiation_wavelength 0.71069
_diffrn_reflns_av_R_equivalents 0.0156
_diffrn_reflns_av_sigmaI/netI 0.0247
_diffrn_reflns_limit_h_max 14
_diffrn_reflns_limit_h_min -14
_diffrn_reflns_limit_k_max 13
_diffrn_reflns_limit_k_min -13
_diffrn_reflns_limit_l_max 27
_diffrn_reflns_limit_l_min -27
_diffrn_reflns_number 36984
_diffrn_reflns_theta_full 26.41
_diffrn_reflns_theta_max 26.41
_diffrn_reflns_theta_min 1.81
_exptl_absorpt_coefficient_mu 0.171
_exptl_absorpt_correction_T_max 0.918
_exptl_absorpt_correction_T_min 0.855
_exptl_absorpt_correction_type multi-scan
_exptl_absorpt_process_details 'Scalepack (Otwinowski & Minor, 1997)'
_exptl_crystal_colour 'pale brown'
_exptl_crystal_density_diffrn 1.333
_exptl_crystal_density_method 'not measured'
_exptl_crystal_description cube
_exptl_crystal_F_000 1120
_exptl_crystal_size_max 0.55
_exptl_crystal_size_mid 0.50
_exptl_crystal_size_min 0.50
_refine_diff_density_max 0.856
_refine_diff_density_min -0.846
_refine_diff_density_rms 0.280
_refine_ls_extinction_coef 0.100(7)
_refine_ls_extinction_expression Fc^*^=kFc[1+0.001xFc^2^\l^3^/sin(2\q)]^-1/4^
_refine_ls_extinction_method SHELXL
_refine_ls_goodness_of_fit_ref 1.241
_refine_ls_hydrogen_treatment constr
_refine_ls_matrix_type full
_refine_ls_number_parameters 346
_refine_ls_number_reflns 5440
_refine_ls_number_restraints 0
_refine_ls_restrained_S_all 1.241
_refine_ls_R_factor_all 0.0908
_refine_ls_R_factor_gt 0.0766
_refine_ls_shift/su_max 0.001
_refine_ls_shift/su_mean 0.000
_refine_ls_structure_factor_coef Fsqd
_refine_ls_weighting_details 'calc w=1/[\s^2^(Fo^2^)+(0.1263P)^2^+0.3778P] where P=(Fo^2^+2Fc^2^)/3'
_refine_ls_weighting_scheme calc
_refine_ls_wR_factor_gt 0.1899
_refine_ls_wR_factor_ref 0.2114
_reflns_number_gt 4701
_reflns_number_total 5440
_reflns_threshold_expression >2sigma(I)
_cod_data_source_file ol901758k_si_002.cif
_cod_data_source_block dd127_cubicform
_cod_original_sg_symbol_H-M P21/c
_cod_database_code 1504156

loop_
_symmetry_equiv_pos_as_xyz
'x, y, z'
'-x, y+1/2, -z+1/2'
'-x, -y, -z'
'x, -y-1/2, z-1/2'

loop_
_atom_site_label
_atom_site_type_symbol
_atom_site_fract_x
_atom_site_fract_y
_atom_site_fract_z
_atom_site_U_iso_or_equiv
_atom_site_adp_type
_atom_site_occupancy
_atom_site_symmetry_multiplicity
_atom_site_calc_flag
_atom_site_refinement_flags
S1 S 0.32242(4) 0.07946(5) 0.69816(2) 0.0493(2) Uani 1 1 d .
O1 O 0.41992(14) 0.14584(18) 0.67759(9) 0.0684(5) Uani 1 1 d .
O2 O 0.33713(15) 0.00710(16) 0.75289(8) 0.0602(4) Uani 1 1 d .
O3 O -0.14007(15) 0.12637(18) 0.74515(8) 0.0654(5) Uani 1 1 d .
O4 O -0.17996(13) 0.26229(15) 0.66838(8) 0.0549(4) Uani 1 1 d .
O5 O 0.2462(4) 0.4221(3) 0.56406(10) 0.1626(18) Uani 1 1 d .
O6 O 0.6132(2) 0.93409(19) 0.67473(14) 0.0913(7) Uani 1 1 d .
O7 O 0.5882(2) 0.9443(2) 0.57484(14) 0.1065(9) Uani 1 1 d .
N1 N 0.22232(15) 0.18353(15) 0.70858(8) 0.0443(4) Uani 1 1 d .
N2 N 0.5747(2) 0.8949(2) 0.62384(15) 0.0763(7) Uani 1 1 d .
C2 C 0.11379(17) 0.14707(18) 0.73816(9) 0.0429(4) Uani 1 1 d .
H2 H 0.1008 0.0578 0.7341 0.051 Uiso 1 1 calc R
C3 C 0.01860(17) 0.21553(17) 0.69846(9) 0.0430(4) Uani 1 1 d .
C4 C 0.06281(19) 0.28625(19) 0.65679(9) 0.0463(5) Uani 1 1 d .
H4 H 0.0168 0.3374 0.6296 0.056 Uiso 1 1 calc R
C5 C 0.19370(19) 0.27497(18) 0.65822(9) 0.0450(5) Uani 1 1 d .
H5 H 0.2127 0.2389 0.6193 0.054 Uiso 1 1 calc R
C6 C 0.2651(2) 0.39444(19) 0.67027(10) 0.0483(5) Uani 1 1 d .
H6A H 0.2208 0.4506 0.6939 0.058 Uiso 1 1 calc R
H6B H 0.3392 0.3754 0.6949 0.058 Uiso 1 1 calc R
C7 C 0.2915(3) 0.4569(2) 0.61266(10) 0.0639(7) Uani 1 1 d .
C8 C 0.3716(2) 0.5671(2) 0.61693(10) 0.0540(6) Uani 1 1 d .
C9 C 0.4052(3) 0.6174(3) 0.56301(13) 0.0874(10) Uani 1 1 d .
H9 H 0.3824 0.5791 0.5255 0.105 Uiso 1 1 calc R
C10 C 0.4726(3) 0.7240(3) 0.56477(15) 0.0870(10) Uani 1 1 d .
H10 H 0.4943 0.7591 0.5287 0.104 Uiso 1 1 calc R
C11 C 0.5067(2) 0.7770(2) 0.62094(13) 0.0612(6) Uani 1 1 d .
C12 C 0.4772(2) 0.7286(2) 0.67454(12) 0.0596(6) Uani 1 1 d .
H12 H 0.5022 0.7663 0.7120 0.072 Uiso 1 1 calc R
C13 C 0.4091(2) 0.6222(2) 0.67258(11) 0.0537(5) Uani 1 1 d .
H13 H 0.3886 0.5876 0.7090 0.064 Uiso 1 1 calc R
C14 C 0.26310(19) -0.0166(2) 0.63742(10) 0.0500(5) Uani 1 1 d .
C15 C 0.2818(2) 0.0106(3) 0.57725(12) 0.0653(6) Uani 1 1 d .
H15 H 0.3283 0.0778 0.5684 0.078 Uiso 1 1 calc R
C16 C 0.2300(3) -0.0643(3) 0.53040(12) 0.0796(9) Uani 1 1 d .
H16 H 0.2409 -0.0457 0.4898 0.096 Uiso 1 1 calc R
C17 C 0.1622(3) -0.1665(3) 0.54283(13) 0.0774(8) Uani 1 1 d .
C18 C 0.1475(2) -0.1936(3) 0.60370(12) 0.0659(7) Uani 1 1 d .
H18 H 0.1036 -0.2626 0.6128 0.079 Uiso 1 1 calc R
C19 C 0.1973(2) -0.1190(2) 0.65110(11) 0.0543(5) Uani 1 1 d .
H19 H 0.1868 -0.1375 0.6918 0.065 Uiso 1 1 calc R
C20 C 0.1070(4) -0.2495(5) 0.49205(17) 0.1234(17) Uani 1 1 d .
H20A H 0.1008 -0.3319 0.5076 0.185 Uiso 1 1 calc R
H20B H 0.1559 -0.2500 0.4587 0.185 Uiso 1 1 calc R
H20C H 0.0294 -0.2194 0.4776 0.185 Uiso 1 1 calc R
C21 C -0.10799(18) 0.19631(18) 0.70728(9) 0.0452(5) Uani 1 1 d .
C22 C -0.30755(19) 0.2437(2) 0.67012(11) 0.0553(5) Uani 1 1 d .
H22A H -0.3320 0.2756 0.7083 0.066 Uiso 1 1 calc R
H22B H -0.3265 0.1564 0.6674 0.066 Uiso 1 1 calc R
C23 C -0.3699(2) 0.3109(4) 0.61674(15) 0.0857(10) Uani 1 1 d .
H23A H -0.3478 0.3966 0.6189 0.129 Uiso 1 1 calc R
H23B H -0.4541 0.3035 0.6177 0.129 Uiso 1 1 calc R
H23C H -0.3479 0.2760 0.5791 0.129 Uiso 1 1 calc R
C24 C 0.12664(18) 0.1836(2) 0.80557(9) 0.0475(5) Uani 1 1 d .
C25 C 0.1270(2) 0.3065(2) 0.82249(11) 0.0579(6) Uani 1 1 d .
H25 H 0.1144 0.3673 0.7924 0.069 Uiso 1 1 calc R
C26 C 0.1460(3) 0.3395(3) 0.88409(13) 0.0776(8) Uani 1 1 d .
H26 H 0.1457 0.4224 0.8952 0.093 Uiso 1 1 calc R
C27 C 0.1653(3) 0.2500(4) 0.92886(13) 0.0887(10) Uani 1 1 d .
H27 H 0.1793 0.2723 0.9701 0.106 Uiso 1 1 calc R
C28 C 0.1640(3) 0.1285(4) 0.91239(13) 0.0889(10) Uani 1 1 d .
H28 H 0.1763 0.0679 0.9426 0.107 Uiso 1 1 calc R
C29 C 0.1443(3) 0.0949(3) 0.85093(12) 0.0698(7) Uani 1 1 d .
H29 H 0.1429 0.0117 0.8402 0.084 Uiso 1 1 calc R

loop_
_atom_site_aniso_label
_atom_site_aniso_U_11
_atom_site_aniso_U_22
_atom_site_aniso_U_33
_atom_site_aniso_U_23
_atom_site_aniso_U_13
_atom_site_aniso_U_12
S1 0.0419(3) 0.0513(4) 0.0551(4) 0.0041(2) 0.0074(2) 0.0020(2)
O1 0.0445(9) 0.0742(11) 0.0887(12) 0.0035(9) 0.0178(8) -0.0054(8)
O2 0.0582(9) 0.0623(10) 0.0586(9) 0.0100(7) -0.0016(7) 0.0073(8)
O3 0.0555(9) 0.0732(11) 0.0680(10) 0.0209(9) 0.0093(8) -0.0095(8)
O4 0.0414(8) 0.0589(9) 0.0642(9) 0.0117(7) 0.0042(7) -0.0047(6)
O5 0.272(4) 0.159(3) 0.0486(12) 0.0190(13) -0.0227(17) -0.152(3)
O6 0.0769(14) 0.0597(12) 0.136(2) -0.0088(13) 0.0054(14) -0.0180(10)
O7 0.0832(15) 0.0849(15) 0.152(2) 0.0522(16) 0.0173(15) -0.0204(12)
N1 0.0461(9) 0.0423(9) 0.0455(9) 0.0047(7) 0.0106(7) -0.0021(7)
N2 0.0490(11) 0.0551(12) 0.126(2) 0.0263(14) 0.0150(13) -0.0012(9)
C2 0.0442(10) 0.0379(9) 0.0474(10) 0.0026(8) 0.0093(8) -0.0020(8)
C3 0.0455(10) 0.0396(9) 0.0438(10) -0.0016(8) 0.0043(8) -0.0041(8)
C4 0.0513(11) 0.0432(10) 0.0436(10) 0.0014(8) 0.0009(8) -0.0022(8)
C5 0.0538(11) 0.0408(10) 0.0414(10) 0.0024(8) 0.0105(8) -0.0046(8)
C6 0.0561(12) 0.0439(10) 0.0462(11) -0.0007(8) 0.0121(9) -0.0091(9)
C7 0.0835(17) 0.0638(14) 0.0422(11) 0.0096(10) -0.0035(11) -0.0265(13)
C8 0.0603(13) 0.0527(12) 0.0484(11) 0.0116(9) 0.0028(9) -0.0118(10)
C9 0.116(3) 0.094(2) 0.0513(14) 0.0152(14) 0.0052(15) -0.047(2)
C10 0.096(2) 0.091(2) 0.0744(18) 0.0319(16) 0.0121(16) -0.0343(18)
C11 0.0460(12) 0.0490(12) 0.0880(18) 0.0145(12) 0.0045(11) -0.0051(9)
C12 0.0572(13) 0.0498(12) 0.0710(15) -0.0001(11) 0.0025(11) -0.0062(10)
C13 0.0596(13) 0.0475(11) 0.0539(12) 0.0067(9) 0.0054(10) -0.0065(9)
C14 0.0501(11) 0.0498(11) 0.0514(11) 0.0028(9) 0.0110(9) 0.0100(9)
C15 0.0752(16) 0.0646(15) 0.0598(14) 0.0049(11) 0.0240(12) 0.0079(12)
C16 0.095(2) 0.098(2) 0.0485(14) -0.0028(13) 0.0211(14) 0.0113(18)
C17 0.0721(17) 0.098(2) 0.0643(16) -0.0228(15) 0.0154(13) 0.0002(16)
C18 0.0596(14) 0.0716(15) 0.0686(15) -0.0151(12) 0.0170(11) -0.0037(12)
C19 0.0544(12) 0.0561(12) 0.0535(12) -0.0004(10) 0.0118(10) 0.0037(10)
C20 0.119(3) 0.171(4) 0.083(2) -0.061(3) 0.025(2) -0.031(3)
C21 0.0483(11) 0.0407(10) 0.0464(10) -0.0043(8) 0.0045(8) -0.0051(8)
C22 0.0432(11) 0.0590(13) 0.0640(13) 0.0011(10) 0.0074(10) -0.0089(9)
C23 0.0495(14) 0.119(3) 0.087(2) 0.0303(18) -0.0019(13) -0.0072(15)
C24 0.0432(10) 0.0565(12) 0.0435(10) 0.0043(9) 0.0079(8) -0.0010(9)
C25 0.0593(13) 0.0641(13) 0.0511(12) -0.0069(10) 0.0100(10) -0.0100(11)
C26 0.0716(17) 0.099(2) 0.0630(16) -0.0258(15) 0.0095(13) -0.0176(15)
C27 0.0721(18) 0.147(3) 0.0462(14) -0.0126(18) 0.0039(12) -0.004(2)
C28 0.091(2) 0.126(3) 0.0484(14) 0.0193(17) 0.0045(13) 0.015(2)
C29 0.0790(18) 0.0750(17) 0.0561(14) 0.0177(12) 0.0104(12) 0.0102(13)

loop_
_atom_type_symbol
_atom_type_description
_atom_type_scat_dispersion_real
_atom_type_scat_dispersion_imag
_atom_type_scat_source
C C 0.0033 0.0016 'International Tables Vol C Tables 4.2.6.8 and 6.1.1.4'
H H 0.0000 0.0000 'International Tables Vol C Tables 4.2.6.8 and 6.1.1.4'
N N 0.0061 0.0033 'International Tables Vol C Tables 4.2.6.8 and 6.1.1.4'
O O 0.0106 0.0060 'International Tables Vol C Tables 4.2.6.8 and 6.1.1.4'
S S 0.1246 0.1234 'International Tables Vol C Tables 4.2.6.8 and 6.1.1.4'

loop_
_geom_angle_atom_site_label_1
_geom_angle_atom_site_label_2
_geom_angle_atom_site_label_3
_geom_angle
O2 S1 O1 120.95(11)
O2 S1 N1 106.52(10)
O1 S1 N1 105.57(10)
O2 S1 C14 107.97(11)
O1 S1 C14 107.85(11)
N1 S1 C14 107.28(10)
C21 O4 C22 116.92(17)
C5 N1 C2 111.59(15)
C5 N1 S1 117.15(13)
C2 N1 S1 119.44(13)
O7 N2 O6 125.2(3)
O7 N2 C11 116.8(3)
O6 N2 C11 118.0(2)
N1 C2 C3 101.09(15)
N1 C2 C24 110.49(16)
C3 C2 C24 114.85(16)
N1 C2 H2 110.0
C3 C2 H2 110.0
C24 C2 H2 110.0
C4 C3 C21 127.64(19)
C4 C3 C2 112.30(18)
C21 C3 C2 120.03(17)
C3 C4 C5 112.74(18)
C3 C4 H4 123.6
C5 C4 H4 123.6
C4 C5 N1 102.08(15)
C4 C5 C6 116.24(17)
N1 C5 C6 111.33(17)
C4 C5 H5 109.0
N1 C5 H5 109.0
C6 C5 H5 109.0
C7 C6 C5 112.83(18)
C7 C6 H6A 109.0
C5 C6 H6A 109.0
C7 C6 H6B 109.0
C5 C6 H6B 109.0
H6A C6 H6B 107.8
O5 C7 C6 120.3(2)
O5 C7 C8 120.6(2)
C6 C7 C8 119.01(19)
C13 C8 C9 119.4(2)
C13 C8 C7 121.9(2)
C9 C8 C7 118.6(2)
C10 C9 C8 120.3(3)
C10 C9 H9 119.8
C8 C9 H9 119.8
C11 C10 C9 118.5(2)
C11 C10 H10 120.8
C9 C10 H10 120.8
C12 C11 C10 122.6(2)
C12 C11 N2 117.9(3)
C10 C11 N2 119.5(2)
C11 C12 C13 118.8(2)
C11 C12 H12 120.6
C13 C12 H12 120.6
C8 C13 C12 120.4(2)
C8 C13 H13 119.8
C12 C13 H13 119.8
C15 C14 C19 121.0(2)
C15 C14 S1 120.3(2)
C19 C14 S1 118.76(17)
C14 C15 C16 118.7(3)
C14 C15 H15 120.6
C16 C15 H15 120.6
C15 C16 C17 121.4(3)
C15 C16 H16 119.3
C17 C16 H16 119.3
C18 C17 C16 118.6(3)
C18 C17 C20 119.7(3)
C16 C17 C20 121.6(3)
C19 C18 C17 120.8(3)
C19 C18 H18 119.6
C17 C18 H18 119.6
C18 C19 C14 119.4(2)
C18 C19 H19 120.3
C14 C19 H19 120.3
C17 C20 H20A 109.5
C17 C20 H20B 109.5
H20A C20 H20B 109.5
C17 C20 H20C 109.5
H20A C20 H20C 109.5
H20B C20 H20C 109.5
O3 C21 O4 124.7(2)
O3 C21 C3 122.9(2)
O4 C21 C3 112.35(17)
O4 C22 C23 107.53(19)
O4 C22 H22A 110.2
C23 C22 H22A 110.2
O4 C22 H22B 110.2
C23 C22 H22B 110.2
H22A C22 H22B 108.5
C22 C23 H23A 109.5
C22 C23 H23B 109.5
H23A C23 H23B 109.5
C22 C23 H23C 109.5
H23A C23 H23C 109.5
H23B C23 H23C 109.5
C29 C24 C25 118.9(2)
C29 C24 C2 120.5(2)
C25 C24 C2 120.55(19)
C24 C25 C26 120.3(3)
C24 C25 H25 119.9
C26 C25 H25 119.9
C27 C26 C25 120.2(3)
C27 C26 H26 119.9
C25 C26 H26 119.9
C28 C27 C26 119.7(3)
C28 C27 H27 120.2
C26 C27 H27 120.2
C27 C28 C29 120.3(3)
C27 C28 H28 119.8
C29 C28 H28 119.8
C24 C29 C28 120.6(3)
C24 C29 H29 119.7
C28 C29 H29 119.7

loop_
_geom_bond_atom_site_label_1
_geom_bond_atom_site_label_2
_geom_bond_distance
S1 O2 1.4238(17)
S1 O1 1.4292(17)
S1 N1 1.6315(18)
S1 C14 1.762(2)
O3 C21 1.205(3)
O4 C21 1.323(3)
O4 C22 1.464(3)
O5 C7 1.190(3)
O6 N2 1.226(4)
O7 N2 1.220(3)
N1 C5 1.490(2)
N1 C2 1.501(2)
N2 C11 1.488(3)
C2 C3 1.506(3)
C2 C24 1.516(3)
C2 H2 0.9800
C3 C4 1.327(3)
C3 C21 1.482(3)
C4 C5 1.485(3)
C4 H4 0.9300
C5 C6 1.534(3)
C5 H5 0.9800
C6 C7 1.486(3)
C6 H6A 0.9700
C6 H6B 0.9700
C7 C8 1.496(3)
C8 C13 1.380(3)
C8 C9 1.386(3)
C9 C10 1.382(4)
C9 H9 0.9300
C10 C11 1.372(4)
C10 H10 0.9300
C11 C12 1.356(4)
C12 C13 1.385(3)
C12 H12 0.9300
C13 H13 0.9300
C14 C15 1.384(3)
C14 C19 1.385(3)
C15 C16 1.386(4)
C15 H15 0.9300
C16 C17 1.391(4)
C16 H16 0.9300
C17 C18 1.388(4)
C17 C20 1.510(4)
C18 C19 1.385(3)
C18 H18 0.9300
C19 H19 0.9300
C20 H20A 0.9600
C20 H20B 0.9600
C20 H20C 0.9600
C22 C23 1.487(4)
C22 H22A 0.9700
C22 H22B 0.9700
C23 H23A 0.9600
C23 H23B 0.9600
C23 H23C 0.9600
C24 C29 1.379(3)
C24 C25 1.380(3)
C25 C26 1.386(3)
C25 H25 0.9300
C26 C27 1.378(5)
C26 H26 0.9300
C27 C28 1.363(5)
C27 H27 0.9300
C28 C29 1.386(4)
C28 H28 0.9300
C29 H29 0.9300

loop_
_geom_torsion_atom_site_label_1
_geom_torsion_atom_site_label_2
_geom_torsion_atom_site_label_3
_geom_torsion_atom_site_label_4
_geom_torsion
O2 S1 N1 C5 177.79(14)
O1 S1 N1 C5 48.05(16)
C14 S1 N1 C5 -66.79(16)
O2 S1 N1 C2 -42.36(17)
O1 S1 N1 C2 -172.11(15)
C14 S1 N1 C2 73.06(16)
C5 N1 C2 C3 4.27(19)
S1 N1 C2 C3 -137.63(14)
C5 N1 C2 C24 -117.76(17)
S1 N1 C2 C24 100.34(18)
N1 C2 C3 C4 -4.2(2)
C24 C2 C3 C4 114.7(2)
N1 C2 C3 C21 173.88(17)
C24 C2 C3 C21 -67.2(2)
C21 C3 C4 C5 -175.22(18)
C2 C3 C4 C5 2.7(2)
C3 C4 C5 N1 0.2(2)
C3 C4 C5 C6 -121.2(2)
C2 N1 C5 C4 -2.9(2)
S1 N1 C5 C4 139.91(14)
C2 N1 C5 C6 121.74(18)
S1 N1 C5 C6 -95.41(18)
C4 C5 C6 C7 -94.4(2)
N1 C5 C6 C7 149.3(2)
C5 C6 C7 O5 9.1(5)
C5 C6 C7 C8 -173.5(2)
O5 C7 C8 C13 168.8(4)
C6 C7 C8 C13 -8.6(4)
O5 C7 C8 C9 -8.9(5)
C6 C7 C8 C9 173.6(3)
C13 C8 C9 C10 -2.1(5)
C7 C8 C9 C10 175.7(3)
C8 C9 C10 C11 1.2(6)
C9 C10 C11 C12 0.2(5)
C9 C10 C11 N2 -177.3(3)
O7 N2 C11 C12 -171.6(2)
O6 N2 C11 C12 8.9(3)
O7 N2 C11 C10 6.0(4)
O6 N2 C11 C10 -173.5(3)
C10 C11 C12 C13 -0.6(4)
N2 C11 C12 C13 177.0(2)
C9 C8 C13 C12 1.8(4)
C7 C8 C13 C12 -176.0(2)
C11 C12 C13 C8 -0.4(4)
O2 S1 C14 C15 -154.56(19)
O1 S1 C14 C15 -22.3(2)
N1 S1 C14 C15 91.0(2)
O2 S1 C14 C19 25.7(2)
O1 S1 C14 C19 157.95(17)
N1 S1 C14 C19 -88.76(19)
C19 C14 C15 C16 2.2(4)
S1 C14 C15 C16 -177.5(2)
C14 C15 C16 C17 -1.2(4)
C15 C16 C17 C18 -0.5(5)
C15 C16 C17 C20 -179.1(3)
C16 C17 C18 C19 1.2(4)
C20 C17 C18 C19 179.9(3)
C17 C18 C19 C14 -0.3(4)
C15 C14 C19 C18 -1.5(3)
S1 C14 C19 C18 178.28(18)
C22 O4 C21 O3 -2.9(3)
C22 O4 C21 C3 175.81(18)
C4 C3 C21 O3 177.2(2)
C2 C3 C21 O3 -0.6(3)
C4 C3 C21 O4 -1.6(3)
C2 C3 C21 O4 -179.36(17)
C21 O4 C22 C23 -171.2(2)
N1 C2 C24 C29 -108.1(2)
C3 C2 C24 C29 138.3(2)
N1 C2 C24 C25 68.5(2)
C3 C2 C24 C25 -45.0(3)
C29 C24 C25 C26 0.7(4)
C2 C24 C25 C26 -176.0(2)
C24 C25 C26 C27 0.3(4)
C25 C26 C27 C28 -0.9(5)
C26 C27 C28 C29 0.6(5)
C25 C24 C29 C28 -1.1(4)
C2 C24 C29 C28 175.7(3)
C27 C28 C29 C24 0.4(5)
